data_7215362
loop_
_publ_author_name
'Su, Shengqun'
'Qin, Chao'
'Song, Shuyan'
'Guo, Zhiyong'
'Deng, Ruiping'
'Chen, Wan'
'Song, Xuezhi'
'Wang, Song'
'Li, Guanghua'
'Zhang, Hongjie'

_publ_section_title
;
 Three three-dimensional anionic metal--organic frameworks with
 (4,8)-connected alb topology constructed from a semi-rigid ligand and
 polynuclear metal clusters
;
_journal_issue 20
_journal_name_full CrystEngComm
_journal_page_first 6057
_journal_paper_doi 10.1039/c1ce05149k
_journal_volume 13
_journal_year 2011
_chemical_formula_moiety 'C22 H30 Co2 N2 O13'
_chemical_formula_sum 'C22 H30 Co2 N2 O13'
_chemical_formula_weight 648.34
_chemical_melting_point ?
_chemical_name_systematic
;
?
;
_space_group_IT_number 14
_symmetry_cell_setting monoclinic
_symmetry_space_group_name_Hall '-P 2yn'
_symmetry_space_group_name_H-M 'P 1 21/n 1'
_atom_sites_solution_hydrogens geom
_atom_sites_solution_primary direct
_atom_sites_solution_secondary difmap
_audit_creation_method SHELXL-97
_cell_angle_alpha 90.00
_cell_angle_beta 103.3100(10)
_cell_angle_gamma 90.00
_cell_formula_units_Z 4
_cell_length_a 11.0660(5)
_cell_length_b 13.8214(6)
_cell_length_c 16.8387(7)
_cell_measurement_reflns_used 4940
_cell_measurement_temperature 185(2)
_cell_measurement_theta_max 26.07
_cell_measurement_theta_min 1.93
_cell_volume 2506.26(19)
_computing_cell_refinement 'Bruker SMART'
_computing_data_collection 'Bruker SMART'
_computing_data_reduction 'Bruker SAINT'
_computing_molecular_graphics SHELXP-97
_computing_publication_material SHELXTL
_computing_structure_refinement 'SHELXL-97 (Sheldrick, 1997)'
_computing_structure_solution 'SHELXS-97 (Sheldrick, 1990)'
_diffrn_ambient_temperature 185(2)
_diffrn_detector_area_resol_mean 9.00cm
_diffrn_measured_fraction_theta_full 0.997
_diffrn_measured_fraction_theta_max 0.997
_diffrn_measurement_device_type 'CCD area detector'
_diffrn_measurement_method 'phi and omega scans'
_diffrn_radiation_monochromator graphite
_diffrn_radiation_source 'fine-focus sealed tube'
_diffrn_radiation_type MoK\a
_diffrn_radiation_wavelength 0.71073
_diffrn_reflns_av_R_equivalents 0.0334
_diffrn_reflns_av_sigmaI/netI 0.0393
_diffrn_reflns_limit_h_max 11
_diffrn_reflns_limit_h_min -13
_diffrn_reflns_limit_k_max 17
_diffrn_reflns_limit_k_min -11
_diffrn_reflns_limit_l_max 20
_diffrn_reflns_limit_l_min -20
_diffrn_reflns_number 13636
_diffrn_reflns_theta_full 26.07
_diffrn_reflns_theta_max 26.07
_diffrn_reflns_theta_min 1.93
_diffrn_standards_decay_% none
_diffrn_standards_interval_count none
_diffrn_standards_interval_time none
_diffrn_standards_number none
_exptl_absorpt_coefficient_mu 1.397
_exptl_absorpt_correction_T_max 0.7871
_exptl_absorpt_correction_T_min 0.7215
_exptl_absorpt_correction_type empirical
_exptl_absorpt_process_details SADABS
_exptl_crystal_colour purple
_exptl_crystal_density_diffrn 1.718
_exptl_crystal_density_meas ?
_exptl_crystal_density_method 'not measured'
_exptl_crystal_description block
_exptl_crystal_F_000 1336
_exptl_crystal_size_max 0.25
_exptl_crystal_size_mid 0.21
_exptl_crystal_size_min 0.18
_refine_diff_density_max 0.838
_refine_diff_density_min -0.718
_refine_diff_density_rms 0.087
_refine_ls_extinction_method none
_refine_ls_goodness_of_fit_ref 1.051
_refine_ls_hydrogen_treatment mixed
_refine_ls_matrix_type full
_refine_ls_number_parameters 363
_refine_ls_number_reflns 4940
_refine_ls_number_restraints 0
_refine_ls_restrained_S_all 1.051
_refine_ls_R_factor_all 0.0506
_refine_ls_R_factor_gt 0.0376
_refine_ls_shift/su_max 0.000
_refine_ls_shift/su_mean 0.000
_refine_ls_structure_factor_coef Fsqd
_refine_ls_weighting_details 'calc w=1/[\s^2^(Fo^2^)+(0.0472P)^2^+3.2794P] where P=(Fo^2^+2Fc^2^)/3'
_refine_ls_weighting_scheme calc
_refine_ls_wR_factor_gt 0.0945
_refine_ls_wR_factor_ref 0.1017
_reflns_number_gt 3976
_reflns_number_total 4940
_reflns_threshold_expression >2sigma(I)
_cod_data_source_file c1ce05149k.txt
_cod_data_source_block m
_cod_depositor_comments
;
The following automatic conversions were performed:

'_chemical_melting_point' value 'not measured' was changed to '?' -
the value is undefined or not given.

'_symmetry_cell_setting' value
'Monoclinic' changed to 'monoclinic' according to
/usr/data/users/saulius/automatic-downloads/retrospective/RSC/lib/dictionaries/cif_core.dic
dictionary named 'cif_core.dic' version 2.4.2 from 2011-04-26.

Automatic conversion script
Id: cif_fix_values 2281 2013-09-26 08:29:07Z andrius 

The following automatic conversions were performed:

'_exptl_crystal_density_meas' value 'none' was changed to '?' - the
value is perceived as not measured.

Automatic conversion script
Id: cif_fix_values 3008 2015-01-20 13:52:24Z robertas 
;
_cod_original_sg_symbol_H-M P2(1)/n
_cod_database_code 7215362

loop_
_symmetry_equiv_pos_as_xyz
'x, y, z'
'-x+1/2, y+1/2, -z+1/2'
'-x, -y, -z'
'x-1/2, -y-1/2, z-1/2'

loop_
_atom_site_label
_atom_site_type_symbol
_atom_site_fract_x
_atom_site_fract_y
_atom_site_fract_z
_atom_site_U_iso_or_equiv
_atom_site_adp_type
_atom_site_occupancy
_atom_site_symmetry_multiplicity
_atom_site_calc_flag
_atom_site_refinement_flags
Co1 Co 0.05672(4) 0.08925(3) 0.17407(2) 0.01067(11) Uani 1 1 d .
Co2 Co 0.14177(4) -0.00273(3) -0.00506(2) 0.01151(12) Uani 1 1 d .
C1 C -0.3264(3) 0.0580(2) 0.20162(18) 0.0130(6) Uani 1 1 d .
C2 C -0.4487(3) 0.0502(2) 0.15661(17) 0.0125(6) Uani 1 1 d .
H2 H -0.4652 0.0384 0.0995 0.050 Uiso 1 1 calc R
C3 C -0.5461(3) 0.0596(2) 0.19516(17) 0.0129(6) Uani 1 1 d .
C4 C -0.5218(3) 0.0744(2) 0.27912(17) 0.0130(6) Uani 1 1 d .
H4 H -0.5889 0.0812 0.3052 0.050 Uiso 1 1 calc R
C5 C -0.3998(3) 0.0791(2) 0.32538(17) 0.0121(6) Uani 1 1 d .
C6 C -0.3033(3) 0.0718(2) 0.28600(18) 0.0132(6) Uani 1 1 d .
H6 H -0.2200 0.0763 0.3168 0.050 Uiso 1 1 calc R
C7 C -0.3761(3) 0.0907(2) 0.41671(18) 0.0152(6) Uani 1 1 d .
C8 C -0.3464(3) -0.0028(2) 0.46507(17) 0.0140(6) Uani 1 1 d .
C9 C -0.3965(3) -0.0917(2) 0.43588(17) 0.0141(6) Uani 1 1 d .
H9 H -0.4513 -0.0954 0.3835 0.050 Uiso 1 1 calc R
C10 C -0.3675(3) -0.1759(2) 0.48260(17) 0.0130(6) Uani 1 1 d .
C11 C -0.2900(3) -0.1695(2) 0.56021(17) 0.0143(6) Uani 1 1 d .
H11 H -0.2703 -0.2262 0.5926 0.050 Uiso 1 1 calc R
C12 C -0.2412(3) -0.0809(2) 0.59054(17) 0.0138(6) Uani 1 1 d .
C13 C -0.2687(3) 0.0017(2) 0.54308(18) 0.0156(6) Uani 1 1 d .
H13 H -0.2344 0.0621 0.5639 0.050 Uiso 1 1 calc R
C14 C -0.2207(3) 0.0468(2) 0.15981(17) 0.0133(6) Uani 1 1 d .
C15 C -0.6788(3) 0.0527(2) 0.14716(17) 0.0130(6) Uani 1 1 d .
C16 C -0.4161(3) -0.2747(2) 0.45330(17) 0.0137(6) Uani 1 1 d .
C17 C -0.1613(3) -0.0751(2) 0.67564(17) 0.0140(6) Uani 1 1 d .
C18 C -0.0861(4) 0.3117(3) 0.2916(3) 0.0363(9) Uani 1 1 d .
H18A H -0.0728 0.3173 0.2362 0.050 Uiso 1 1 calc R
H18B H -0.1402 0.3643 0.3015 0.050 Uiso 1 1 calc R
H18C H -0.1252 0.2493 0.2975 0.050 Uiso 1 1 calc R
C19 C 0.0242(4) 0.3103(3) 0.4366(2) 0.0422(10) Uani 1 1 d .
H19A H 0.1069 0.3152 0.4730 0.050 Uiso 1 1 calc R
H19B H -0.0130 0.2479 0.4450 0.050 Uiso 1 1 calc R
H19C H -0.0285 0.3628 0.4486 0.050 Uiso 1 1 calc R
C20 C 0.4080(4) 0.2767(3) 0.1304(3) 0.0338(9) Uani 1 1 d .
C21 C 0.5461(4) 0.3249(3) 0.2594(3) 0.0494(12) Uani 1 1 d .
H21A H 0.6283 0.3545 0.2770 0.050 Uiso 1 1 calc R
H21B H 0.5465 0.2609 0.2845 0.050 Uiso 1 1 calc R
H21C H 0.4841 0.3660 0.2761 0.050 Uiso 1 1 calc R
C22 C 0.6070(6) 0.3429(5) 0.1288(4) 0.090(2) Uiso 1 1 d .
H22A H 0.6790 0.3695 0.1678 0.050 Uiso 1 1 calc R
H22B H 0.5727 0.3921 0.0880 0.050 Uiso 1 1 calc R
H22C H 0.6327 0.2864 0.1017 0.050 Uiso 1 1 calc R
N1 N 0.0347(3) 0.3179(2) 0.35140(17) 0.0244(6) Uani 1 1 d .
H1A H 0.0855 0.2691 0.3410 0.050 Uiso 1 1 calc R
H1B H 0.0718 0.3759 0.3445 0.050 Uiso 1 1 calc R
N2 N 0.5151(3) 0.3149(3) 0.1709(2) 0.0476(10) Uani 1 1 d .
O1 O -0.11675(19) 0.07870(16) 0.19762(12) 0.0176(5) Uani 1 1 d .
O2 O -0.2449(2) 0.00517(16) 0.09159(13) 0.0195(5) Uani 1 1 d .
O3 O -0.69945(19) -0.00572(15) 0.08752(12) 0.0160(5) Uani 1 1 d .
O4 O -0.75649(19) 0.10505(15) 0.17039(12) 0.0154(4) Uani 1 1 d .
O5 O -0.50855(19) -0.28061(15) 0.39259(12) 0.0158(5) Uani 1 1 d .
O6 O -0.3616(2) -0.34440(15) 0.49286(12) 0.0193(5) Uani 1 1 d .
O7 O -0.11548(19) -0.15402(14) 0.70965(12) 0.0144(4) Uani 1 1 d .
O8 O -0.1438(2) 0.00384(15) 0.71296(12) 0.0162(5) Uani 1 1 d .
O9 O 0.03072(19) -0.00722(17) 0.08246(12) 0.0123(4) Uani 1 1 d .
O10 O 0.1540(2) 0.15584(17) -0.00773(14) 0.0193(5) Uani 1 1 d .
O11 O 0.3733(3) 0.2645(2) 0.05654(19) 0.0427(7) Uani 1 1 d .
O1W O 0.3265(3) -0.1398(2) 0.26734(18) 0.0445(7) Uani 1 1 d .
H7A H -0.443(3) 0.123(3) 0.435(2) 0.022(9) Uiso 1 1 d .
H7B H -0.308(3) 0.135(2) 0.4365(18) 0.011(8) Uiso 1 1 d .
H10A H 0.225(4) 0.183(3) 0.005(2) 0.037(12) Uiso 1 1 d .
H10B H 0.120(4) 0.176(3) 0.024(3) 0.034(13) Uiso 1 1 d .
H20 H 0.354(4) 0.256(3) 0.169(3) 0.046(12) Uiso 1 1 d .
H9OH H 0.038(3) -0.059(3) 0.098(2) 0.015(10) Uiso 1 1 d .

loop_
_atom_site_aniso_label
_atom_site_aniso_U_11
_atom_site_aniso_U_22
_atom_site_aniso_U_33
_atom_site_aniso_U_23
_atom_site_aniso_U_13
_atom_site_aniso_U_12
Co1 0.0102(2) 0.0131(2) 0.00790(19) -0.00116(16) 0.00041(15) -0.00009(15)
Co2 0.0099(2) 0.0149(2) 0.0089(2) -0.00218(15) 0.00049(15) 0.00001(15)
C1 0.0159(15) 0.0086(14) 0.0144(14) 0.0007(11) 0.0032(12) -0.0001(11)
C2 0.0147(15) 0.0130(15) 0.0093(13) -0.0008(11) 0.0014(12) -0.0006(11)
C3 0.0137(15) 0.0112(15) 0.0131(14) -0.0002(11) 0.0017(12) -0.0003(11)
C4 0.0132(15) 0.0138(15) 0.0128(14) 0.0009(12) 0.0046(12) -0.0004(11)
C5 0.0167(15) 0.0087(14) 0.0098(13) 0.0016(11) 0.0007(11) 0.0005(11)
C6 0.0119(14) 0.0121(15) 0.0136(14) -0.0005(12) -0.0014(11) -0.0008(11)
C7 0.0187(16) 0.0154(16) 0.0108(14) -0.0013(12) 0.0022(12) 0.0000(13)
C8 0.0151(15) 0.0177(16) 0.0097(13) 0.0000(12) 0.0035(11) 0.0020(12)
C9 0.0120(14) 0.0186(16) 0.0110(14) 0.0010(12) 0.0012(11) 0.0031(12)
C10 0.0131(15) 0.0151(15) 0.0108(13) -0.0005(12) 0.0025(11) -0.0008(11)
C11 0.0152(15) 0.0153(16) 0.0113(14) 0.0010(12) 0.0012(12) 0.0009(12)
C12 0.0145(15) 0.0160(16) 0.0103(14) -0.0001(12) 0.0018(11) 0.0006(12)
C13 0.0155(16) 0.0167(16) 0.0137(14) -0.0036(12) 0.0018(12) 0.0001(12)
C14 0.0140(15) 0.0129(15) 0.0125(14) 0.0026(12) 0.0018(12) 0.0011(11)
C15 0.0125(15) 0.0143(15) 0.0118(14) 0.0032(12) 0.0023(12) -0.0017(11)
C16 0.0148(15) 0.0163(16) 0.0110(14) -0.0027(12) 0.0047(12) -0.0029(12)
C17 0.0128(15) 0.0190(17) 0.0094(14) 0.0003(12) 0.0010(11) -0.0005(12)
C18 0.032(2) 0.027(2) 0.047(2) 0.0017(18) 0.0036(18) 0.0063(16)
C19 0.048(3) 0.048(3) 0.036(2) -0.005(2) 0.0221(19) -0.004(2)
C20 0.027(2) 0.0163(19) 0.057(3) -0.0094(18) 0.0090(19) 0.0022(15)
C21 0.046(3) 0.027(2) 0.065(3) -0.012(2) -0.007(2) 0.0073(19)
N1 0.0277(16) 0.0174(15) 0.0312(16) 0.0020(12) 0.0133(13) 0.0006(12)
N2 0.035(2) 0.038(2) 0.073(3) -0.0224(19) 0.0188(18) -0.0118(16)
O1 0.0106(11) 0.0263(13) 0.0157(11) -0.0038(9) 0.0025(9) -0.0025(9)
O2 0.0141(11) 0.0306(13) 0.0148(11) -0.0077(10) 0.0053(9) -0.0026(9)
O3 0.0119(11) 0.0212(12) 0.0135(10) -0.0063(9) 0.0002(8) 0.0002(8)
O4 0.0126(11) 0.0189(11) 0.0145(10) -0.0026(9) 0.0026(8) 0.0003(8)
O5 0.0165(11) 0.0148(11) 0.0136(10) -0.0017(8) -0.0015(8) -0.0020(8)
O6 0.0224(12) 0.0144(11) 0.0176(11) 0.0020(9) -0.0026(9) -0.0022(9)
O7 0.0163(11) 0.0143(11) 0.0108(10) -0.0005(8) -0.0005(8) 0.0015(8)
O8 0.0208(12) 0.0136(11) 0.0117(10) -0.0035(8) -0.0012(9) -0.0010(8)
O9 0.0139(11) 0.0123(12) 0.0099(10) 0.0000(9) 0.0012(8) -0.0001(8)
O10 0.0225(13) 0.0181(12) 0.0186(12) -0.0014(10) 0.0071(11) -0.0012(10)
O11 0.0423(18) 0.0334(16) 0.0569(19) -0.0113(14) 0.0205(15) -0.0115(13)
O1W 0.0551(19) 0.0346(16) 0.0533(18) 0.0082(14) 0.0320(15) 0.0127(13)

loop_
_atom_type_symbol
_atom_type_description
_atom_type_scat_dispersion_real
_atom_type_scat_dispersion_imag
_atom_type_scat_source
C C 0.0033 0.0016 'International Tables Vol C Tables 4.2.6.8 and 6.1.1.4'
H H 0.0000 0.0000 'International Tables Vol C Tables 4.2.6.8 and 6.1.1.4'
N N 0.0061 0.0033 'International Tables Vol C Tables 4.2.6.8 and 6.1.1.4'
O O 0.0106 0.0060 'International Tables Vol C Tables 4.2.6.8 and 6.1.1.4'
Co Co 0.3494 0.9721 'International Tables Vol C Tables 4.2.6.8 and 6.1.1.4'

loop_
_geom_angle_atom_site_label_1
_geom_angle_atom_site_label_2
_geom_angle_atom_site_label_3
_geom_angle
_geom_angle_site_symmetry_1
_geom_angle_site_symmetry_3
O9 Co1 O1 97.25(8) . .
O9 Co1 O4 90.83(8) . 1_655
O1 Co1 O4 170.63(8) . 1_655
O9 Co1 O7 162.01(9) . 3_556
O1 Co1 O7 87.31(8) . 3_556
O4 Co1 O7 83.57(8) 1_655 3_556
O9 Co1 O5 100.50(9) . 2_455
O1 Co1 O5 91.73(8) . 2_455
O4 Co1 O5 91.45(8) 1_655 2_455
O7 Co1 O5 96.73(8) 3_556 2_455
O9 Co1 O8 102.77(8) . 3_556
O1 Co1 O8 91.86(8) . 3_556
O4 Co1 O8 81.69(8) 1_655 3_556
O7 Co1 O8 59.56(7) 3_556 3_556
O5 Co1 O8 155.79(8) 2_455 3_556
O2 Co2 O9 97.96(8) 3 3
O2 Co2 O3 91.15(8) 3 1_655
O9 Co2 O3 170.54(8) 3 1_655
O2 Co2 O6 88.99(9) 3 4_655
O9 Co2 O6 92.64(9) 3 4_655
O3 Co2 O6 90.07(8) 1_655 4_655
O2 Co2 O9 177.04(9) 3 .
O9 Co2 O9 80.83(9) 3 .
O3 Co2 O9 90.19(8) 1_655 .
O6 Co2 O9 88.36(9) 4_655 .
O2 Co2 O10 87.41(9) 3 .
O9 Co2 O10 88.45(9) 3 .
O3 Co2 O10 89.40(9) 1_655 .
O6 Co2 O10 176.35(9) 4_655 .
O9 Co2 O10 95.26(9) . .
C2 C1 C6 119.4(3) . .
C2 C1 C14 119.9(3) . .
C6 C1 C14 120.6(3) . .
C3 C2 C1 120.0(3) . .
C3 C2 H2 120.0 . .
C1 C2 H2 120.0 . .
C2 C3 C4 120.0(3) . .
C2 C3 C15 120.6(3) . .
C4 C3 C15 119.4(3) . .
C3 C4 C5 120.6(3) . .
C3 C4 H4 119.7 . .
C5 C4 H4 119.7 . .
C6 C5 C4 118.9(3) . .
C6 C5 C7 121.6(3) . .
C4 C5 C7 119.5(3) . .
C5 C6 C1 121.0(3) . .
C5 C6 H6 119.5 . .
C1 C6 H6 119.5 . .
C5 C7 C8 114.9(2) . .
C5 C7 H7A 114(2) . .
C8 C7 H7A 108(2) . .
C5 C7 H7B 110.9(18) . .
C8 C7 H7B 107.6(18) . .
H7A C7 H7B 101(3) . .
C9 C8 C13 118.7(3) . .
C9 C8 C7 122.8(3) . .
C13 C8 C7 118.4(3) . .
C8 C9 C10 121.0(3) . .
C8 C9 H9 119.5 . .
C10 C9 H9 119.5 . .
C11 C10 C9 119.2(3) . .
C11 C10 C16 117.5(3) . .
C9 C10 C16 123.4(3) . .
C12 C11 C10 120.4(3) . .
C12 C11 H11 119.8 . .
C10 C11 H11 119.8 . .
C13 C12 C11 120.0(3) . .
C13 C12 C17 120.6(3) . .
C11 C12 C17 119.4(3) . .
C12 C13 C8 120.8(3) . .
C12 C13 H13 119.6 . .
C8 C13 H13 119.6 . .
O2 C14 O1 126.9(3) . .
O2 C14 C1 116.7(3) . .
O1 C14 C1 116.4(3) . .
O4 C15 O3 127.1(3) . .
O4 C15 C3 116.7(3) . .
O3 C15 C3 116.2(3) . .
O6 C16 O5 125.5(3) . .
O6 C16 C10 115.7(2) . .
O5 C16 C10 118.8(3) . .
O8 C17 O7 121.2(3) . .
O8 C17 C12 121.0(3) . .
O7 C17 C12 117.8(3) . .
N1 C18 H18A 109.5 . .
N1 C18 H18B 109.5 . .
H18A C18 H18B 109.5 . .
N1 C18 H18C 109.5 . .
H18A C18 H18C 109.5 . .
H18B C18 H18C 109.5 . .
N1 C19 H19A 109.5 . .
N1 C19 H19B 109.5 . .
H19A C19 H19B 109.5 . .
N1 C19 H19C 109.5 . .
H19A C19 H19C 109.5 . .
H19B C19 H19C 109.5 . .
O11 C20 N2 127.5(4) . .
O11 C20 H20 121(2) . .
N2 C20 H20 111(2) . .
N2 C21 H21A 109.5 . .
N2 C21 H21B 109.5 . .
H21A C21 H21B 109.5 . .
N2 C21 H21C 109.5 . .
H21A C21 H21C 109.5 . .
H21B C21 H21C 109.5 . .
N2 C22 H22A 109.5 . .
N2 C22 H22B 109.5 . .
H22A C22 H22B 109.5 . .
N2 C22 H22C 109.5 . .
H22A C22 H22C 109.5 . .
H22B C22 H22C 109.5 . .
C19 N1 C18 113.4(3) . .
C19 N1 H1A 108.9 . .
C18 N1 H1A 108.9 . .
C19 N1 H1B 108.9 . .
C18 N1 H1B 108.9 . .
H1A N1 H1B 107.7 . .
C20 N2 C22 120.5(5) . .
C20 N2 C21 122.2(4) . .
C22 N2 C21 117.2(4) . .
C14 O1 Co1 135.49(19) . .
C14 O2 Co2 128.39(19) . 3
C15 O3 Co2 123.54(19) . 1_455
C15 O4 Co1 134.56(19) . 1_455
C16 O5 Co1 122.52(19) . 2_445
C16 O6 Co2 141.93(19) . 4_556
C17 O7 Co1 93.38(17) . 3_556
C17 O8 Co1 85.13(16) . 3_556
Co1 O9 Co2 113.01(10) . 3
Co1 O9 Co2 120.62(10) . .
Co2 O9 Co2 99.17(9) 3 .
Co1 O9 H9OH 112(3) . .
Co2 O9 H9OH 107(3) 3 .
Co2 O9 H9OH 104(3) . .
Co2 O10 H10A 119(3) . .
Co2 O10 H10B 107(3) . .
H10A O10 H10B 104(4) . .

loop_
_geom_bond_atom_site_label_1
_geom_bond_atom_site_label_2
_geom_bond_distance
_geom_bond_site_symmetry_2
Co1 O9 2.009(2) .
Co1 O1 2.053(2) .
Co1 O4 2.094(2) 1_655
Co1 O7 2.1147(19) 3_556
Co1 O5 2.122(2) 2_455
Co1 O8 2.315(2) 3_556
Co2 O2 2.048(2) 3
Co2 O9 2.053(2) 3
Co2 O3 2.064(2) 1_655
Co2 O6 2.113(2) 4_655
Co2 O9 2.126(2) .
Co2 O10 2.197(2) .
C1 C2 1.395(4) .
C1 C6 1.398(4) .
C1 C14 1.506(4) .
C2 C3 1.387(4) .
C2 H2 0.9500 .
C3 C4 1.392(4) .
C3 C15 1.507(4) .
C4 C5 1.396(4) .
C4 H4 0.9500 .
C5 C6 1.385(4) .
C5 C7 1.508(4) .
C6 H6 0.9500 .
C7 C8 1.522(4) .
C7 H7A 0.97(4) .
C7 H7B 0.97(3) .
C8 C9 1.392(4) .
C8 C13 1.395(4) .
C9 C10 1.400(4) .
C9 H9 0.9500 .
C10 C11 1.391(4) .
C10 C16 1.507(4) .
C11 C12 1.388(4) .
C11 H11 0.9500 .
C12 C13 1.387(4) .
C12 C17 1.503(4) .
C13 H13 0.9500 .
C14 O2 1.257(3) .
C14 O1 1.259(4) .
C15 O4 1.253(4) .
C15 O3 1.267(3) .
C16 O6 1.245(4) .
C16 O5 1.272(3) .
C17 O8 1.251(3) .
C17 O7 1.281(4) .
C18 N1 1.479(5) .
C18 H18A 0.9800 .
C18 H18B 0.9800 .
C18 H18C 0.9800 .
C19 N1 1.470(5) .
C19 H19A 0.9800 .
C19 H19B 0.9800 .
C19 H19C 0.9800 .
C20 O11 1.226(5) .
C20 N2 1.332(5) .
C20 H20 1.02(4) .
C21 N2 1.456(6) .
C21 H21A 0.9800 .
C21 H21B 0.9800 .
C21 H21C 0.9800 .
C22 N2 1.420(7) .
C22 H22A 0.9800 .
C22 H22B 0.9800 .
C22 H22C 0.9800 .
N1 H1A 0.9200 .
N1 H1B 0.9200 .
O2 Co2 2.048(2) 3
O3 Co2 2.063(2) 1_455
O4 Co1 2.094(2) 1_455
O5 Co1 2.122(2) 2_445
O6 Co2 2.113(2) 4_556
O7 Co1 2.1147(19) 3_556
O8 Co1 2.315(2) 3_556
O9 Co2 2.053(2) 3
O9 H9OH 0.76(4) .
O10 H10A 0.85(4) .
O10 H10B 0.77(4) .

loop_
_geom_hbond_atom_site_label_D
_geom_hbond_atom_site_label_H
_geom_hbond_atom_site_label_A
_geom_hbond_distance_DH
_geom_hbond_distance_HA
_geom_hbond_distance_DA
_geom_hbond_angle_DHA
_geom_hbond_site_symmetry_A
O10 H10B O5 0.77(4) 2.16(5) 2.926(3) 174(4) 2_455
O10 H10A O11 0.85(4) 2.01(4) 2.847(4) 165(4) .
